data_4035980
loop_
_publ_author_name
'Gilles, Philippe'
'Veryser, Cedrick'
'Vangrunderbeeck, Sarah'
'Ceusters, Sam'
'Van Meervelt, Luc'
'De Borggraeve, Wim M.'

_publ_section_title
;
 Synthesis of N-Acyl Sulfamates from Fluorosulfates and Amides.
;
_journal_issue 2
_journal_name_full 'The Journal of organic chemistry'
_journal_page_first 1070
_journal_page_last 1078
_journal_paper_doi 10.1021/acs.joc.8b02785
_journal_volume 84
_journal_year 2019
_chemical_formula_moiety 'C9 H9 N O5 S2'
_chemical_formula_sum 'C9 H9 N O5 S2'
_chemical_formula_weight 275.29
_space_group_crystal_system triclinic
_space_group_IT_number 2
_space_group_name_Hall '-P 1'
_space_group_name_H-M_alt 'P -1'
_atom_sites_solution_hydrogens geom
_atom_sites_solution_primary direct
_audit_creation_date 2018-08-16
_audit_creation_method
;
Olex2 1.2
(compiled 2018.05.29 svn.r3510 for OlexSys, GUI svn.r5506)
;
_cell_angle_alpha 79.069(5)
_cell_angle_beta 83.880(5)
_cell_angle_gamma 89.814(5)
_cell_formula_units_Z 4
_cell_length_a 8.2394(5)
_cell_length_b 10.4297(7)
_cell_length_c 13.8617(8)
_cell_measurement_reflns_used 6594
_cell_measurement_temperature 294.00(11)
_cell_measurement_theta_max 27.3020
_cell_measurement_theta_min 2.7450
_cell_volume 1162.74(13)
_computing_cell_refinement 'CrysAlisPro 1.171.39.46 (Rigaku OD, 2018)'
_computing_data_collection 'CrysAlisPro 1.171.39.46 (Rigaku OD, 2018)'
_computing_data_reduction 'CrysAlisPro 1.171.39.46 (Rigaku OD, 2018)'
_computing_molecular_graphics 'Olex2 (Dolomanov et al., 2009)'
_computing_publication_material 'Olex2 (Dolomanov et al., 2009)'
_computing_structure_refinement 'ShelXL (Sheldrick, 2015)'
_computing_structure_solution 'XS (Sheldrick, 2008)'
_diffrn_ambient_environment air
_diffrn_ambient_temperature 294.00(11)
_diffrn_detector 'CCD plate'
_diffrn_detector_area_resol_mean 15.9631
_diffrn_detector_type Eos
_diffrn_measured_fraction_theta_full 0.999
_diffrn_measured_fraction_theta_max 0.880
_diffrn_measurement_details
;
List of Runs (angles in degrees, time in seconds):

  # Type    Start    End  Width  t~exp~   \w     \q     \k     \f   Frames
--------------------------------------------------------------------------
  1  \w    -20.00  25.00   1.00    3.76    --  -17.15 -99.00-180.00   45
  2  \w    -39.00  52.00   1.00    3.76    --  -17.15  57.00  60.00   91
  3  \w    -86.00   4.00   1.00    3.76    --  -17.15 -57.00 -90.00   90
  4  \w    -25.00  92.00   1.00    3.76    --   18.79  19.00-120.00  117
  5  \w    -20.00  61.00   1.00    3.76    --   18.79 -99.00  60.00   81
  6  \w     -7.00  91.00   1.00    3.76    --   18.79  38.00-150.00   98
  7  \w    -93.00 -35.00   1.00    3.76    --  -17.15-178.00  30.00   58
  8  \w    -39.00  52.00   1.00    3.76    --  -17.15  57.00-180.00   91
  9  \w    -86.00   4.00   1.00    3.76    --  -17.15 -57.00  30.00   90
 10  \w    -20.00  61.00   1.00    3.76    --   18.79 -99.00 -90.00   81
 11  \w     34.00  95.00   1.00    3.76    --   18.79-178.00  30.00   61
 12  \w    -50.00  39.00   1.00    3.76    --   18.79 -57.00-150.00   89
 13  \w    -20.00  18.00   1.00    3.76    --  -17.15 -99.00  60.00   38
;
_diffrn_measurement_device 'four-circle diffractometer'
_diffrn_measurement_device_type 'SuperNova, Single source at offset/far, Eos'
_diffrn_measurement_method '\w scans'
_diffrn_orient_matrix_type 'CrysAlisPro convention (1999,Acta A55,543-557)'
_diffrn_orient_matrix_UB_11 -0.0667731000
_diffrn_orient_matrix_UB_12 0.0392139000
_diffrn_orient_matrix_UB_13 -0.0148525000
_diffrn_orient_matrix_UB_21 -0.0494420000
_diffrn_orient_matrix_UB_22 -0.0569767000
_diffrn_orient_matrix_UB_23 0.0053033000
_diffrn_orient_matrix_UB_31 -0.0243956000
_diffrn_orient_matrix_UB_32 0.0038662000
_diffrn_orient_matrix_UB_33 0.0499931000
_diffrn_radiation_monochromator mirror
_diffrn_radiation_probe x-ray
_diffrn_radiation_type MoK\a
_diffrn_radiation_wavelength 0.71073
_diffrn_reflns_av_R_equivalents 0.0633
_diffrn_reflns_av_unetI/netI 0.0686
_diffrn_reflns_Laue_measured_fraction_full 0.999
_diffrn_reflns_Laue_measured_fraction_max 0.880
_diffrn_reflns_limit_h_max 10
_diffrn_reflns_limit_h_min -11
_diffrn_reflns_limit_k_max 14
_diffrn_reflns_limit_k_min -13
_diffrn_reflns_limit_l_max 18
_diffrn_reflns_limit_l_min -18
_diffrn_reflns_number 18288
_diffrn_reflns_point_group_measured_fraction_full 0.999
_diffrn_reflns_point_group_measured_fraction_max 0.880
_diffrn_reflns_theta_full 25.242
_diffrn_reflns_theta_max 29.153
_diffrn_reflns_theta_min 2.486
_diffrn_source 'micro-focus sealed X-ray tube'
_diffrn_source_type 'SuperNova (Mo) X-ray Source'
_exptl_absorpt_coefficient_mu 0.466
_exptl_absorpt_correction_T_max 1.00000
_exptl_absorpt_correction_T_min 0.60878
_exptl_absorpt_correction_type multi-scan
_exptl_absorpt_process_details
;
CrysAlisPro 1.171.39.46 (Rigaku Oxford Diffraction, 2018)
Empirical absorption correction using spherical harmonics,
 implemented in SCALE3 ABSPACK scaling algorithm.
;
_exptl_crystal_colour yellow
_exptl_crystal_colour_primary yellow
_exptl_crystal_density_diffrn 1.573
_exptl_crystal_description plate
_exptl_crystal_F_000 568
_exptl_crystal_size_max 0.5
_exptl_crystal_size_mid 0.3
_exptl_crystal_size_min 0.05
_refine_diff_density_max 0.251
_refine_diff_density_min -0.432
_refine_diff_density_rms 0.058
_refine_ls_extinction_method none
_refine_ls_goodness_of_fit_ref 1.017
_refine_ls_hydrogen_treatment constr
_refine_ls_matrix_type full
_refine_ls_number_parameters 311
_refine_ls_number_reflns 5528
_refine_ls_number_restraints 0
_refine_ls_restrained_S_all 1.017
_refine_ls_R_factor_all 0.0792
_refine_ls_R_factor_gt 0.0455
_refine_ls_shift/su_max 0.001
_refine_ls_shift/su_mean 0.000
_refine_ls_structure_factor_coef Fsqd
_refine_ls_weighting_details 'w=1/[\s^2^(Fo^2^)+(0.0486P)^2^] where P=(Fo^2^+2Fc^2^)/3'
_refine_ls_weighting_scheme calc
_refine_ls_wR_factor_gt 0.1049
_refine_ls_wR_factor_ref 0.1239
_reflns_Friedel_coverage 0.000
_reflns_number_gt 3594
_reflns_number_total 5528
_reflns_threshold_expression 'I > 2\s(I)'
_cod_data_source_file jo8b02785_si_003.cif
_cod_data_source_block wdb1007
_cod_original_cell_volume 1162.75(12)
_cod_database_code 4035980
_shelx_shelxl_version_number 2016/4
_chemical_oxdiff_formula 'C9 H9 N1 O5 S2'
_chemical_oxdiff_usercomment 'SFA-SFCA-10a Philippe Gilles'
_shelx_space_group_comment
;
The symmetry employed for this shelxl refinement is uniquely defined
by the following loop, which should always be used as a source of
symmetry information in preference to the above space-group names.
They are only intended as comments.
;
_shelx_estimated_absorpt_t_max 0.977
_shelx_estimated_absorpt_t_min 0.800
_reflns_odcompleteness_completeness 99.94
_reflns_odcompleteness_iscentric 1
_reflns_odcompleteness_theta 26.32
_olex2_refinement_description
;
1. Fixed Uiso
 At 1.2 times of:
  All C(H) groups, All C(H,H) groups, All N(H) groups
 At 1.5 times of:
  All C(H,H,H) groups
2.a Secondary CH2 refined with riding coordinates:
 C9(H9A,H9B), C26(H26A,H26B)
2.b Aromatic/amide H refined with riding coordinates:
 C6(H6), C12(H12), C13(H13), C23(H23), C29(H29), C30(H30)
2.c Aromatic/amide H refined with riding coordinates and stretchable bonds:
 N14(H14), N31(H31)
2.d Idealised Me refined as rotating group:
 C17(H17A,H17B,H17C), C34(H34A,H34B,H34C)
;
_olex2_submission_special_instructions 'No special instructions were received'
_oxdiff_exptl_absorpt_empirical_details
;
Empirical correction (ABSPACK) includes:
- Absorption correction using spherical harmonics
- Frame scaling
;
_oxdiff_exptl_absorpt_empirical_full_max 8.348
_oxdiff_exptl_absorpt_empirical_full_min 0.372

loop_
_space_group_symop_operation_xyz
'x, y, z'
'-x, -y, -z'

loop_
_atom_site_label
_atom_site_type_symbol
_atom_site_fract_x
_atom_site_fract_y
_atom_site_fract_z
_atom_site_U_iso_or_equiv
_atom_site_adp_type
_atom_site_occupancy
_atom_site_site_symmetry_order
_atom_site_calc_flag
_atom_site_refinement_flags_posn
S1 S 0.33648(7) 0.74585(5) 0.29945(4) 0.03814(17) Uani 1 1 d .
O2 O 0.2314(2) 0.75107(16) 0.38597(11) 0.0485(4) Uani 1 1 d .
O3 O 0.3870(2) 0.62492(15) 0.27528(12) 0.0525(5) Uani 1 1 d .
O4 O 0.50206(18) 0.82180(15) 0.29965(11) 0.0427(4) Uani 1 1 d .
C5 C 0.4999(3) 0.9580(2) 0.30182(15) 0.0356(5) Uani 1 1 d .
C6 C 0.4219(3) 1.0024(2) 0.38214(15) 0.0411(6) Uani 1 1 d .
H6 H 0.364624 0.946559 0.434966 0.049 Uiso 1 1 calc R
C7 C 0.4345(3) 1.1338(2) 0.37893(15) 0.0392(5) Uani 1 1 d .
O8 O 0.3693(2) 1.20387(16) 0.44674(12) 0.0611(5) Uani 1 1 d .
C9 C 0.4222(4) 1.3362(2) 0.41167(18) 0.0572(7) Uani 1 1 d .
H9A H 0.488624 1.364424 0.457746 0.069 Uiso 1 1 calc R
H9B H 0.328744 1.392758 0.404966 0.069 Uiso 1 1 calc R
O10 O 0.5158(2) 1.34236(16) 0.31751(12) 0.0560(5) Uani 1 1 d .
C11 C 0.5213(3) 1.2166(2) 0.30094(16) 0.0413(6) Uani 1 1 d .
C12 C 0.6002(3) 1.1708(2) 0.22262(16) 0.0523(7) Uani 1 1 d .
H12 H 0.659757 1.226509 0.170681 0.063 Uiso 1 1 calc R
C13 C 0.5874(3) 1.0373(2) 0.22390(16) 0.0488(6) Uani 1 1 d .
H13 H 0.638329 1.002215 0.171873 0.059 Uiso 1 1 calc R
N14 N 0.2494(2) 0.83501(17) 0.20942(12) 0.0375(5) Uani 1 1 d .
H14 H 0.166(2) 0.8676(9) 0.2258(5) 0.045 Uiso 1 1 calc GR
C15 C 0.2991(3) 0.8619(2) 0.10942(16) 0.0413(6) Uani 1 1 d .
S16 S 0.19820(9) 0.96725(8) 0.03805(5) 0.0659(2) Uani 1 1 d .
C17 C 0.4423(3) 0.7903(3) 0.07272(18) 0.0583(7) Uani 1 1 d .
H17A H 0.533744 0.803735 0.107348 0.087 Uiso 1 1 calc GR
H17B H 0.469432 0.822236 0.003235 0.087 Uiso 1 1 calc GR
H17C H 0.415898 0.698694 0.083918 0.087 Uiso 1 1 calc GR
S18 S 0.83942(7) 0.60037(6) 0.30451(4) 0.04206(17) Uani 1 1 d .
O19 O 0.8860(2) 0.73353(15) 0.27810(13) 0.0572(5) Uani 1 1 d .
O20 O 0.7371(2) 0.55234(17) 0.39210(11) 0.0527(5) Uani 1 1 d .
O21 O 1.00737(19) 0.52602(15) 0.30431(12) 0.0455(4) Uani 1 1 d .
C22 C 1.0092(3) 0.3906(2) 0.30197(16) 0.0379(5) Uani 1 1 d .
C23 C 0.9256(3) 0.3015(2) 0.37774(16) 0.0418(6) Uani 1 1 d .
H23 H 0.866564 0.326869 0.431814 0.050 Uiso 1 1 calc R
C24 C 0.9359(3) 0.1746(2) 0.36763(15) 0.0386(5) Uani 1 1 d .
O25 O 0.8630(2) 0.06727(16) 0.42969(11) 0.0543(5) Uani 1 1 d .
C26 C 0.9059(3) -0.0426(2) 0.38572(16) 0.0455(6) Uani 1 1 d .
H26A H 0.808851 -0.082472 0.369388 0.055 Uiso 1 1 calc R
H26B H 0.959107 -0.107135 0.431333 0.055 Uiso 1 1 calc R
O27 O 1.0139(2) 0.00193(16) 0.29837(12) 0.0557(5) Uani 1 1 d .
C28 C 1.0264(3) 0.1357(2) 0.28903(16) 0.0412(6) Uani 1 1 d .
C29 C 1.1127(3) 0.2236(2) 0.21685(18) 0.0541(7) Uani 1 1 d .
H29 H 1.175791 0.197074 0.164665 0.065 Uiso 1 1 calc R
C30 C 1.1028(3) 0.3544(2) 0.22412(17) 0.0509(7) Uani 1 1 d .
H30 H 1.159711 0.417455 0.176116 0.061 Uiso 1 1 calc R
N31 N 0.7512(2) 0.55257(17) 0.21625(12) 0.0389(5) Uani 1 1 d .
H31 H 0.673(2) 0.5114(13) 0.2333(5) 0.047 Uiso 1 1 calc GR
C32 C 0.7975(3) 0.5759(2) 0.11608(16) 0.0421(6) Uani 1 1 d .
S33 S 0.69560(10) 0.50598(8) 0.04582(5) 0.0650(2) Uani 1 1 d .
C34 C 0.9392(3) 0.6677(3) 0.07717(19) 0.0619(8) Uani 1 1 d .
H34A H 0.910990 0.753808 0.087464 0.093 Uiso 1 1 calc GR
H34B H 0.965386 0.669367 0.007772 0.093 Uiso 1 1 calc GR
H34C H 1.031958 0.638643 0.111358 0.093 Uiso 1 1 calc GR

loop_
_atom_site_aniso_label
_atom_site_aniso_U_11
_atom_site_aniso_U_22
_atom_site_aniso_U_33
_atom_site_aniso_U_23
_atom_site_aniso_U_13
_atom_site_aniso_U_12
S1 0.0373(3) 0.0307(3) 0.0437(3) -0.0031(2) 0.0008(2) 0.0004(2)
O2 0.0485(11) 0.0513(10) 0.0400(8) -0.0016(7) 0.0084(7) -0.0034(8)
O3 0.0525(11) 0.0297(9) 0.0743(11) -0.0105(8) -0.0012(9) 0.0043(8)
O4 0.0339(9) 0.0379(9) 0.0558(9) -0.0085(7) -0.0039(7) 0.0010(7)
C5 0.0324(12) 0.0338(12) 0.0412(12) -0.0070(10) -0.0065(9) -0.0026(10)
C6 0.0415(14) 0.0399(13) 0.0392(12) -0.0038(10) 0.0020(10) -0.0076(11)
C7 0.0391(14) 0.0399(13) 0.0371(11) -0.0082(10) 0.0045(10) -0.0062(11)
O8 0.0838(15) 0.0419(10) 0.0527(10) -0.0161(8) 0.0273(9) -0.0131(10)
C9 0.068(2) 0.0453(16) 0.0561(15) -0.0160(13) 0.0145(13) -0.0149(14)
O10 0.0723(13) 0.0391(10) 0.0536(10) -0.0122(8) 0.0141(9) -0.0165(9)
C11 0.0430(14) 0.0393(14) 0.0405(12) -0.0074(10) 0.0003(10) -0.0112(11)
C12 0.0644(18) 0.0486(15) 0.0391(12) -0.0067(11) 0.0145(12) -0.0204(13)
C13 0.0531(16) 0.0517(16) 0.0400(12) -0.0125(12) 0.0094(11) -0.0084(13)
N14 0.0322(11) 0.0392(11) 0.0392(10) -0.0062(8) 0.0025(8) 0.0057(8)
C15 0.0394(14) 0.0432(14) 0.0407(12) -0.0106(10) 0.0029(10) -0.0090(11)
S16 0.0670(5) 0.0759(6) 0.0473(4) 0.0051(4) -0.0022(3) 0.0075(4)
C17 0.0552(18) 0.0692(19) 0.0507(14) -0.0208(14) 0.0103(12) 0.0093(15)
S18 0.0401(4) 0.0357(3) 0.0523(4) -0.0169(3) 0.0021(3) -0.0030(3)
O19 0.0556(12) 0.0323(9) 0.0867(12) -0.0230(9) -0.0001(10) -0.0050(8)
O20 0.0537(11) 0.0575(11) 0.0480(9) -0.0197(8) 0.0078(8) -0.0012(9)
O21 0.0362(9) 0.0392(9) 0.0626(10) -0.0156(8) -0.0018(8) -0.0036(7)
C22 0.0359(13) 0.0337(12) 0.0445(12) -0.0098(10) -0.0025(10) 0.0016(10)
C23 0.0423(14) 0.0430(14) 0.0395(12) -0.0112(11) 0.0036(10) 0.0044(11)
C24 0.0370(13) 0.0406(14) 0.0361(11) -0.0063(10) 0.0035(10) 0.0029(10)
O25 0.0671(13) 0.0400(10) 0.0490(9) -0.0076(8) 0.0231(8) 0.0017(9)
C26 0.0512(16) 0.0378(14) 0.0455(13) -0.0107(11) 0.0082(11) 0.0021(12)
O27 0.0676(13) 0.0393(10) 0.0543(10) -0.0095(8) 0.0207(9) 0.0074(9)
C28 0.0443(14) 0.0365(13) 0.0420(12) -0.0088(10) 0.0011(10) 0.0091(11)
C29 0.0592(18) 0.0487(16) 0.0488(14) -0.0079(12) 0.0178(12) 0.0089(13)
C30 0.0507(16) 0.0443(15) 0.0509(14) -0.0018(12) 0.0128(12) 0.0020(12)
N31 0.0334(11) 0.0378(11) 0.0447(10) -0.0111(9) 0.0057(8) -0.0086(8)
C32 0.0405(14) 0.0358(13) 0.0475(13) -0.0068(11) 0.0045(10) 0.0053(11)
S33 0.0696(5) 0.0754(5) 0.0523(4) -0.0193(4) -0.0039(3) -0.0061(4)
C34 0.0597(19) 0.0598(18) 0.0572(15) 0.0030(13) 0.0100(13) -0.0131(14)

loop_
_atom_type_symbol
_atom_type_description
_atom_type_scat_dispersion_real
_atom_type_scat_dispersion_imag
_atom_type_scat_source
C C 0.0033 0.0016 'International Tables Vol C Tables 4.2.6.8 and 6.1.1.4'
H H 0.0000 0.0000 'International Tables Vol C Tables 4.2.6.8 and 6.1.1.4'
N N 0.0061 0.0033 'International Tables Vol C Tables 4.2.6.8 and 6.1.1.4'
O O 0.0106 0.0060 'International Tables Vol C Tables 4.2.6.8 and 6.1.1.4'
S S 0.1246 0.1234 'International Tables Vol C Tables 4.2.6.8 and 6.1.1.4'

loop_
_geom_angle_atom_site_label_1
_geom_angle_atom_site_label_2
_geom_angle_atom_site_label_3
_geom_angle
O2 S1 O3 121.14(10)
O2 S1 O4 110.52(10)
O2 S1 N14 105.18(9)
O3 S1 O4 103.86(10)
O3 S1 N14 111.23(10)
O4 S1 N14 103.68(9)
C5 O4 S1 119.69(14)
C6 C5 O4 120.44(19)
C13 C5 O4 115.9(2)
C13 C5 C6 123.6(2)
C5 C6 H6 122.2
C7 C6 C5 115.6(2)
C7 C6 H6 122.2
C6 C7 C11 122.1(2)
O8 C7 C6 128.3(2)
O8 C7 C11 109.6(2)
C7 O8 C9 106.95(17)
O8 C9 H9A 110.2
O8 C9 H9B 110.2
O8 C9 O10 107.47(18)
H9A C9 H9B 108.5
O10 C9 H9A 110.2
O10 C9 H9B 110.2
C11 O10 C9 106.04(17)
O10 C11 C7 109.9(2)
C12 C11 C7 121.6(2)
C12 C11 O10 128.6(2)
C11 C12 H12 121.4
C11 C12 C13 117.2(2)
C13 C12 H12 121.4
C5 C13 C12 119.9(2)
C5 C13 H13 120.1
C12 C13 H13 120.1
S1 N14 H14 115.2
C15 N14 S1 129.57(16)
C15 N14 H14 115.2
N14 C15 S16 118.81(17)
N14 C15 C17 117.6(2)
C17 C15 S16 123.58(17)
C15 C17 H17A 109.5
C15 C17 H17B 109.5
C15 C17 H17C 109.5
H17A C17 H17B 109.5
H17A C17 H17C 109.5
H17B C17 H17C 109.5
O19 S18 O21 104.00(10)
O19 S18 N31 111.16(11)
O20 S18 O19 121.20(11)
O20 S18 O21 110.45(10)
O20 S18 N31 105.09(10)
O21 S18 N31 103.70(9)
C22 O21 S18 119.60(14)
C23 C22 O21 120.6(2)
C30 C22 O21 116.4(2)
C30 C22 C23 123.0(2)
C22 C23 H23 122.3
C24 C23 C22 115.4(2)
C24 C23 H23 122.3
C23 C24 O25 127.8(2)
C23 C24 C28 122.7(2)
O25 C24 C28 109.4(2)
C24 O25 C26 106.67(16)
O25 C26 H26A 110.1
O25 C26 H26B 110.1
O25 C26 O27 107.93(17)
H26A C26 H26B 108.4
O27 C26 H26A 110.1
O27 C26 H26B 110.1
C28 O27 C26 106.01(17)
C24 C28 O27 109.8(2)
C29 C28 C24 121.3(2)
C29 C28 O27 128.8(2)
C28 C29 H29 121.3
C28 C29 C30 117.4(2)
C30 C29 H29 121.3
C22 C30 C29 120.0(2)
C22 C30 H30 120.0
C29 C30 H30 120.0
S18 N31 H31 115.3
C32 N31 S18 129.33(17)
C32 N31 H31 115.3
N31 C32 S33 119.08(18)
N31 C32 C34 117.7(2)
C34 C32 S33 123.25(18)
C32 C34 H34A 109.5
C32 C34 H34B 109.5
C32 C34 H34C 109.5
H34A C34 H34B 109.5
H34A C34 H34C 109.5
H34B C34 H34C 109.5

loop_
_geom_bond_atom_site_label_1
_geom_bond_atom_site_label_2
_geom_bond_distance
S1 O2 1.4121(15)
S1 O3 1.4155(17)
S1 O4 1.5803(17)
S1 N14 1.6382(17)
O4 C5 1.427(3)
C5 C6 1.381(3)
C5 C13 1.367(3)
C6 H6 0.9300
C6 C7 1.367(3)
C7 O8 1.362(3)
C7 C11 1.382(3)
O8 C9 1.427(3)
C9 H9A 0.9700
C9 H9B 0.9700
C9 O10 1.434(3)
O10 C11 1.374(3)
C11 C12 1.368(3)
C12 H12 0.9300
C12 C13 1.393(3)
C13 H13 0.9300
N14 H14 0.80(2)
N14 C15 1.378(3)
C15 S16 1.623(2)
C15 C17 1.490(3)
C17 H17A 0.9600
C17 H17B 0.9600
C17 H17C 0.9600
S18 O19 1.4109(17)
S18 O20 1.4106(16)
S18 O21 1.5841(16)
S18 N31 1.6421(19)
O21 C22 1.419(3)
C22 C23 1.386(3)
C22 C30 1.370(3)
C23 H23 0.9300
C23 C24 1.359(3)
C24 O25 1.372(3)
C24 C28 1.379(3)
O25 C26 1.423(3)
C26 H26A 0.9700
C26 H26B 0.9700
C26 O27 1.426(2)
O27 C28 1.379(3)
C28 C29 1.361(3)
C29 H29 0.9300
C29 C30 1.388(3)
C30 H30 0.9300
N31 H31 0.77(2)
N31 C32 1.376(3)
C32 S33 1.623(3)
C32 C34 1.499(3)
C34 H34A 0.9600
C34 H34B 0.9600
C34 H34C 0.9600

loop_
_geom_torsion_atom_site_label_1
_geom_torsion_atom_site_label_2
_geom_torsion_atom_site_label_3
_geom_torsion_atom_site_label_4
_geom_torsion
S1 O4 C5 C6 63.7(2)
S1 O4 C5 C13 -120.5(2)
S1 N14 C15 S16 -173.25(13)
S1 N14 C15 C17 7.7(3)
O2 S1 O4 C5 -61.06(17)
O2 S1 N14 C15 -179.23(19)
O3 S1 O4 C5 167.56(15)
O3 S1 N14 C15 -46.4(2)
O4 S1 N14 C15 64.7(2)
O4 C5 C6 C7 176.70(19)
O4 C5 C13 C12 -176.2(2)
C5 C6 C7 O8 179.4(2)
C5 C6 C7 C11 -0.8(4)
C6 C5 C13 C12 -0.5(4)
C6 C7 O8 C9 177.8(3)
C6 C7 C11 O10 -179.1(2)
C6 C7 C11 C12 -0.2(4)
C7 O8 C9 O10 2.6(3)
C7 C11 C12 C13 0.9(4)
O8 C7 C11 O10 0.8(3)
O8 C7 C11 C12 179.6(2)
O8 C9 O10 C11 -2.1(3)
C9 O10 C11 C7 0.9(3)
C9 O10 C11 C12 -177.9(3)
O10 C11 C12 C13 179.5(2)
C11 C7 O8 C9 -2.1(3)
C11 C12 C13 C5 -0.5(4)
C13 C5 C6 C7 1.2(4)
N14 S1 O4 C5 51.20(16)
S18 O21 C22 C23 -61.4(3)
S18 O21 C22 C30 121.5(2)
S18 N31 C32 S33 174.77(13)
S18 N31 C32 C34 -6.4(3)
O19 S18 O21 C22 -163.43(16)
O19 S18 N31 C32 45.3(2)
O20 S18 O21 C22 65.06(18)
O20 S18 N31 C32 178.16(19)
O21 S18 N31 C32 -65.9(2)
O21 C22 C23 C24 180.0(2)
O21 C22 C30 C29 179.3(2)
C22 C23 C24 O25 -178.4(2)
C22 C23 C24 C28 1.7(4)
C23 C22 C30 C29 2.2(4)
C23 C24 O25 C26 178.0(2)
C23 C24 C28 O27 -180.0(2)
C23 C24 C28 C29 0.6(4)
C24 O25 C26 O27 3.1(3)
C24 C28 C29 C30 -1.5(4)
O25 C24 C28 O27 0.1(3)
O25 C24 C28 C29 -179.4(2)
O25 C26 O27 C28 -3.1(3)
C26 O27 C28 C24 1.8(3)
C26 O27 C28 C29 -178.7(3)
O27 C28 C29 C30 179.1(2)
C28 C24 O25 C26 -2.0(3)
C28 C29 C30 C22 0.2(4)
C30 C22 C23 C24 -3.1(4)
N31 S18 O21 C22 -47.08(17)
